data_1530961
loop_
_publ_author_name
'Vogt, T.'
'Wuestefeld, C.'
'Schweda, E.'
'Straehle, J.'
'Cheetham, A.K.'

_publ_section_title
;
 Structural Analysis of a Potassium Hollandite K1.35 Ti8 O16
;
_journal_name_full 'Journal of Solid State Chemistry'
_journal_page_first 61
_journal_page_last 68
_journal_volume 83
_journal_year 1989
_chemical_formula_sum 'K1.28 O16 Ti8'
_chemical_name_systematic 'K1.28 Ti8 O16'
_space_group_IT_number 87
_symmetry_space_group_name_Hall '-I 4'
_symmetry_space_group_name_H-M 'I 4/m'
_cell_angle_alpha 90
_cell_angle_beta 90
_cell_angle_gamma 90
_cell_formula_units_Z 1
_cell_length_a 10.18
_cell_length_b 10.18
_cell_length_c 2.9661
_cell_volume 307.384
_citation_journal_id_ASTM JSSCBI
_cod_data_source_file Vogt_JSSCBI_1989_1873.cif
_cod_data_source_block K1.28O16Ti8
_cod_original_cell_volume 307.3841
_cod_database_code 1530961

loop_
_symmetry_equiv_pos_as_xyz
x,y,z
-y,x,z
-x,-y,z
y,-x,z
-x,-y,-z
y,-x,-z
x,y,-z
-y,x,-z
x+1/2,y+1/2,z+1/2
-y+1/2,x+1/2,z+1/2
-x+1/2,-y+1/2,z+1/2
y+1/2,-x+1/2,z+1/2
-x+1/2,-y+1/2,-z+1/2
y+1/2,-x+1/2,-z+1/2
x+1/2,y+1/2,-z+1/2
-y+1/2,x+1/2,-z+1/2

loop_
_atom_site_label
_atom_site_type_symbol
_atom_site_fract_x
_atom_site_fract_y
_atom_site_fract_z
_atom_site_occupancy
_atom_site_U_iso_or_equiv
K1 K+1 0 0 0.5 0.24 0.0
K2 K+1 0 0 0.68 0.2 0.0
O2 O-2 -0.2956 0.6564 0.5 1 0.0
Ti1 Ti+3 0.1501 0.6668 0.5 1 0.0
O1 O-2 -0.0396 0.6662 0.5 1 0.0
